data_4085787
loop_
_publ_author_name
'Levine, Daniel S.'
'Tilley, T. Don'
'Andersen, Richard A.'

_publ_section_title
;
 C--H Bond Activations by Monoanionic, PNP-Supported Scandium Dialkyl
 Complexes
;
_journal_issue 19
_journal_name_full Organometallics
_journal_page_first 4647
_journal_paper_doi 10.1021/acs.organomet.5b00213
_journal_volume 34
_journal_year 2015
_chemical_formula_sum 'C60 H100 Cl4 N2 P4 Sc2'
_chemical_formula_weight 1205.02
_chemical_name_common (PNP-Cy)ScCl2
_chemical_name_systematic
; 
 ? 
;
_space_group_crystal_system monoclinic
_space_group_IT_number 14
_space_group_name_Hall '-P 2yn'
_space_group_name_H-M_alt 'P 1 21/n 1'
_symmetry_space_group_name_Hall '-P 2yn'
_symmetry_space_group_name_H-M 'P 1 21/n 1'
_atom_sites_solution_hydrogens geom
_atom_sites_solution_primary iterative
_atom_sites_solution_secondary difmap
_audit_creation_method SHELXL-2014
_cell_angle_alpha 90
_cell_angle_beta 104.156(2)
_cell_angle_gamma 90
_cell_formula_units_Z 4
_cell_length_a 15.4534(9)
_cell_length_b 14.4104(8)
_cell_length_c 30.3498(18)
_cell_measurement_reflns_used 9243
_cell_measurement_temperature 100(2)
_cell_measurement_theta_max 25.34
_cell_measurement_theta_min 2.60
_cell_volume 6553.4(7)
_computing_cell_refinement 'Bruker SAINT'
_computing_data_collection 'Bruker APEX2'
_computing_data_reduction 'Bruker SAINT'
_computing_molecular_graphics ORTEP-32
_computing_publication_material WinGX
_computing_structure_refinement 'SHELXL-2014 (Sheldrick, 2014)'
_computing_structure_solution 'SHELXS-97 (Sheldrick, 2008)'
_diffrn_ambient_temperature 100(2)
_diffrn_detector_area_resol_mean 8.366
_diffrn_measured_fraction_theta_full 0.998
_diffrn_measured_fraction_theta_max 0.995
_diffrn_measurement_device_type 'Bruker APEX-II CCD'
_diffrn_measurement_method 'phi and omega scans'
_diffrn_radiation_type MoK\a
_diffrn_radiation_wavelength 0.71073
_diffrn_reflns_av_R_equivalents 0.0840
_diffrn_reflns_av_unetI/netI 0.0516
_diffrn_reflns_laue_measured_fraction_full 0.998
_diffrn_reflns_laue_measured_fraction_max 0.995
_diffrn_reflns_limit_h_max 18
_diffrn_reflns_limit_h_min -18
_diffrn_reflns_limit_k_max 17
_diffrn_reflns_limit_k_min -17
_diffrn_reflns_limit_l_max 34
_diffrn_reflns_limit_l_min -36
_diffrn_reflns_number 103924
_diffrn_reflns_point_group_measured_fraction_full 0.998
_diffrn_reflns_point_group_measured_fraction_max 0.995
_diffrn_reflns_theta_full 25.000
_diffrn_reflns_theta_max 25.366
_diffrn_reflns_theta_min 1.573
_diffrn_source 'microfocus sealed tube'
_exptl_absorpt_coefficient_mu 0.504
_exptl_absorpt_correction_T_max 0.8620
_exptl_absorpt_correction_T_min 0.8239
_exptl_absorpt_correction_type multi-scan
_exptl_absorpt_process_details SADABS
_exptl_crystal_colour yellow
_exptl_crystal_density_diffrn 1.221
_exptl_crystal_description plate
_exptl_crystal_F_000 2576
_exptl_crystal_size_max 0.100
_exptl_crystal_size_mid 0.070
_exptl_crystal_size_min 0.050
_refine_diff_density_max 1.134
_refine_diff_density_min -0.530
_refine_diff_density_rms 0.085
_refine_ls_extinction_method none
_refine_ls_goodness_of_fit_ref 1.022
_refine_ls_hydrogen_treatment constr
_refine_ls_matrix_type full
_refine_ls_number_parameters 688
_refine_ls_number_reflns 11986
_refine_ls_number_restraints 0
_refine_ls_restrained_S_all 1.022
_refine_ls_R_factor_all 0.0839
_refine_ls_R_factor_gt 0.0644
_refine_ls_shift/su_max 0.001
_refine_ls_shift/su_mean 0.000
_refine_ls_structure_factor_coef Fsqd
_refine_ls_weighting_details 'w=1/[\s^2^(Fo^2^)+(0.0676P)^2^+17.9886P] where P=(Fo^2^+2Fc^2^)/3'
_refine_ls_weighting_scheme calc
_refine_ls_wR_factor_gt 0.1539
_refine_ls_wR_factor_ref 0.1642
_reflns_Friedel_coverage 0.000
_reflns_number_gt 9236
_reflns_number_total 11986
_reflns_threshold_expression 'I > 2\s(I)'
_cod_data_source_file om5b00213_si_002.cif
_cod_data_source_block shelx
_cod_depositor_comments 'Adding full bibliography for 4085784--4085792.cif.'
_cod_database_code 4085787
_shelx_space_group_comment
; 
The symmetry employed for this shelxl refinement is uniquely defined 
by the following loop, which should always be used as a source of 
symmetry information in preference to the above space-group names. 
They are only intended as comments. 
;
_shelxl_version_number 2014-3

loop_
_space_group_symop_operation_xyz
'x, y, z'
'-x+1/2, y+1/2, -z+1/2'
'-x, -y, -z'
'x-1/2, -y-1/2, z-1/2'

loop_
_atom_site_label
_atom_site_type_symbol
_atom_site_fract_x
_atom_site_fract_y
_atom_site_fract_z
_atom_site_U_iso_or_equiv
_atom_site_adp_type
_atom_site_occupancy
_atom_site_site_symmetry_order
_atom_site_calc_flag
_atom_site_refinement_flags_posn
_atom_site_refinement_flags_adp
_atom_site_refinement_flags_occupancy
_atom_site_disorder_assembly
_atom_site_disorder_group
Sc1 Sc 0.39419(4) 0.29769(5) 0.14633(2) 0.01959(17) Uani 1 1 d . . . . .
Sc2 Sc 0.18097(5) 0.14310(5) 0.09716(2) 0.02435(18) Uani 1 1 d . . . . .
Cl3 Cl 0.33085(6) 0.13715(6) 0.15791(3) 0.0260(2) Uani 1 1 d . . . . .
Cl4 Cl 0.24206(6) 0.30689(6) 0.09210(3) 0.0297(2) Uani 1 1 d . . . . .
P1 P 0.42158(7) 0.43635(7) 0.08882(3) 0.0235(2) Uani 1 1 d . . . . .
P2 P 0.53851(7) 0.22109(7) 0.20714(4) 0.0280(2) Uani 1 1 d . . . . .
Cl1 Cl 0.37956(7) 0.40826(7) 0.20169(3) 0.0322(2) Uani 1 1 d . . . . .
P3 P 0.10490(7) 0.15226(7) 0.16926(3) 0.0279(2) Uani 1 1 d . . . . .
P4 P 0.23574(7) 0.03409(8) 0.03587(3) 0.0300(3) Uani 1 1 d . . . . .
Cl2 Cl 0.05540(7) 0.18322(8) 0.03843(3) 0.0397(3) Uani 1 1 d . . . . .
N2 N 0.1373(2) 0.0057(2) 0.10651(11) 0.0253(7) Uani 1 1 d . . . . .
C24 C 0.5368(3) 0.1568(3) 0.25988(15) 0.0397(11) Uani 1 1 d . . . . .
H24 H 0.5940 0.1719 0.2824 0.048 Uiso 1 1 calc R U . . .
C1 C 0.4344(3) 0.3572(3) 0.04338(13) 0.0298(9) Uani 1 1 d . . . . .
H1A H 0.3753 0.3347 0.0261 0.036 Uiso 1 1 calc R U . . .
H1B H 0.4636 0.3896 0.0221 0.036 Uiso 1 1 calc R U . . .
N1 N 0.4874(2) 0.2509(2) 0.10887(11) 0.0249(7) Uani 1 1 d . . . . .
C7 C 0.5246(3) 0.5082(3) 0.10152(14) 0.0303(9) Uani 1 1 d . . . . .
H7 H 0.5174 0.5567 0.0773 0.036 Uiso 1 1 calc R U . . .
C6 C 0.5670(3) 0.1378(3) 0.16724(15) 0.0351(10) Uani 1 1 d . . . . .
H6A H 0.6300 0.1183 0.1782 0.042 Uiso 1 1 calc R U . . .
H6B H 0.5288 0.0820 0.1651 0.042 Uiso 1 1 calc R U . . .
C18 C 0.6367(3) 0.3001(3) 0.22441(15) 0.0406(11) Uani 1 1 d . . . . .
H18 H 0.6387 0.3382 0.1971 0.049 Uiso 1 1 calc R U . . .
C2 C 0.4906(3) 0.2777(3) 0.06530(13) 0.0265(9) Uani 1 1 d . . . . .
C4 C 0.5935(3) 0.1671(3) 0.08699(16) 0.0360(10) Uani 1 1 d . . . . .
H4 H 0.6399 0.1238 0.0870 0.043 Uiso 1 1 calc R U . . .
C3 C 0.5538(3) 0.2275(3) 0.05119(15) 0.0350(10) Uani 1 1 d . . . . .
H3 H 0.5683 0.2324 0.0226 0.042 Uiso 1 1 calc R U . . .
C5 C 0.5531(3) 0.1823(3) 0.12179(15) 0.0299(9) Uani 1 1 d . . . . .
C8 C 0.6097(3) 0.4545(3) 0.10182(17) 0.0395(11) Uani 1 1 d . . . . .
H8A H 0.6032 0.4227 0.0723 0.047 Uiso 1 1 calc R U . . .
H8B H 0.6195 0.4067 0.1259 0.047 Uiso 1 1 calc R U . . .
C25 C 0.4624(3) 0.1917(3) 0.27986(14) 0.0423(11) Uani 1 1 d . . . . .
H25A H 0.4042 0.1787 0.2584 0.051 Uiso 1 1 calc R U . . .
H25B H 0.4679 0.2598 0.2841 0.051 Uiso 1 1 calc R U . . .
C13 C 0.3302(3) 0.5138(3) 0.06007(13) 0.0290(9) Uani 1 1 d . . . . .
H13 H 0.2790 0.4717 0.0469 0.035 Uiso 1 1 calc R U . . .
C26 C 0.4649(4) 0.1454(3) 0.32568(17) 0.0538(13) Uani 1 1 d . . . . .
H26A H 0.5202 0.1641 0.3481 0.065 Uiso 1 1 calc R U . . .
H26B H 0.4135 0.1672 0.3369 0.065 Uiso 1 1 calc R U . . .
C14 C 0.3472(3) 0.5674(4) 0.01993(16) 0.0473(12) Uani 1 1 d . . . . .
H14A H 0.3669 0.5241 -0.0010 0.057 Uiso 1 1 calc R U . . .
H14B H 0.3954 0.6132 0.0309 0.057 Uiso 1 1 calc R U . . .
C23 C 0.6213(4) 0.3679(4) 0.26088(16) 0.0562(15) Uani 1 1 d . . . . .
H23A H 0.5651 0.4024 0.2489 0.067 Uiso 1 1 calc R U . . .
H23B H 0.6149 0.3324 0.2878 0.067 Uiso 1 1 calc R U . . .
C15 C 0.2632(3) 0.6175(4) -0.00544(17) 0.0521(13) Uani 1 1 d . . . . .
H15A H 0.2171 0.5712 -0.0192 0.062 Uiso 1 1 calc R U . . .
H15B H 0.2767 0.6549 -0.0303 0.062 Uiso 1 1 calc R U . . .
C27 C 0.4618(4) 0.0419(3) 0.32197(18) 0.0514(13) Uani 1 1 d . . . . .
H27A H 0.4029 0.0225 0.3031 0.062 Uiso 1 1 calc R U . . .
H27B H 0.4692 0.0145 0.3526 0.062 Uiso 1 1 calc R U . . .
C17 C 0.2970(4) 0.5768(4) 0.09244(16) 0.0510(13) Uani 1 1 d . . . . .
H17A H 0.3442 0.6219 0.1062 0.061 Uiso 1 1 calc R U . . .
H17B H 0.2833 0.5393 0.1172 0.061 Uiso 1 1 calc R U . . .
C12 C 0.5359(3) 0.5585(4) 0.1470(2) 0.0634(17) Uani 1 1 d . . . . .
H12A H 0.5434 0.5123 0.1718 0.076 Uiso 1 1 calc R U . . .
H12B H 0.4816 0.5953 0.1466 0.076 Uiso 1 1 calc R U . . .
C28 C 0.5354(4) 0.0057(4) 0.3007(2) 0.0602(15) Uani 1 1 d . . . . .
H28A H 0.5942 0.0172 0.3219 0.072 Uiso 1 1 calc R U . . .
H28B H 0.5285 -0.0622 0.2963 0.072 Uiso 1 1 calc R U . . .
C10 C 0.7009(3) 0.5730(4) 0.15354(18) 0.0532(13) Uani 1 1 d . . . . .
H10A H 0.7174 0.5295 0.1795 0.064 Uiso 1 1 calc R U . . .
H10B H 0.7500 0.6183 0.1563 0.064 Uiso 1 1 calc R U . . .
C29 C 0.5332(3) 0.0516(3) 0.25524(19) 0.0506(13) Uani 1 1 d . . . . .
H29A H 0.5847 0.0299 0.2440 0.061 Uiso 1 1 calc R U . . .
H29B H 0.4779 0.0334 0.2328 0.061 Uiso 1 1 calc R U . . .
C21 C 0.7870(5) 0.3868(6) 0.2903(2) 0.105(3) Uani 1 1 d . . . . .
H21A H 0.8360 0.4328 0.2978 0.127 Uiso 1 1 calc R U . . .
H21B H 0.7878 0.3504 0.3180 0.127 Uiso 1 1 calc R U . . .
C9 C 0.6905(3) 0.5198(3) 0.11022(17) 0.0446(12) Uani 1 1 d . . . . .
H9A H 0.7453 0.4830 0.1116 0.053 Uiso 1 1 calc R U . . .
H9B H 0.6832 0.5639 0.0845 0.053 Uiso 1 1 calc R U . . .
C11 C 0.6178(4) 0.6231(5) 0.1558(3) 0.085(2) Uani 1 1 d . . . . .
H11A H 0.6067 0.6737 0.1331 0.102 Uiso 1 1 calc R U . . .
H11B H 0.6261 0.6517 0.1863 0.102 Uiso 1 1 calc R U . . .
C22 C 0.6985(4) 0.4369(4) 0.27519(19) 0.078(2) Uani 1 1 d . . . . .
H22A H 0.7000 0.4782 0.2493 0.093 Uiso 1 1 calc R U . . .
H22B H 0.6889 0.4759 0.3004 0.093 Uiso 1 1 calc R U . . .
C20 C 0.8023(4) 0.3233(5) 0.2540(3) 0.094(3) Uani 1 1 d . . . . .
H20A H 0.8598 0.2906 0.2652 0.113 Uiso 1 1 calc R U . . .
H20B H 0.8066 0.3605 0.2272 0.113 Uiso 1 1 calc R U . . .
C16 C 0.2127(4) 0.6293(4) 0.06722(18) 0.0600(15) Uani 1 1 d . . . . .
H16A H 0.1631 0.5847 0.0574 0.072 Uiso 1 1 calc R U . . .
H16B H 0.1955 0.6742 0.0883 0.072 Uiso 1 1 calc R U . . .
C19 C 0.7272(3) 0.2514(4) 0.2396(2) 0.0716(19) Uani 1 1 d . . . . .
H19A H 0.7380 0.2133 0.2143 0.086 Uiso 1 1 calc R U . . .
H19B H 0.7268 0.2096 0.2654 0.086 Uiso 1 1 calc R U . . .
C102 C 0.1209(3) -0.0638(3) 0.07357(14) 0.0292(9) Uani 1 1 d . . . . .
C105 C 0.1055(3) -0.0278(3) 0.14213(15) 0.0329(10) Uani 1 1 d . . . . .
C101 C 0.1427(3) -0.0481(3) 0.02875(14) 0.0322(9) Uani 1 1 d . . . . .
H10C H 0.0897 -0.0231 0.0067 0.039 Uiso 1 1 calc R U . . .
H10D H 0.1592 -0.1078 0.0168 0.039 Uiso 1 1 calc R U . . .
C103 C 0.0813(3) -0.1375(3) 0.08841(18) 0.0442(12) Uani 1 1 d . . . . .
H103 H 0.0636 -0.1937 0.0724 0.053 Uiso 1 1 calc R U . . .
C106 C 0.1158(3) 0.0285(3) 0.18447(14) 0.0357(10) Uani 1 1 d . . . . .
H10E H 0.1751 0.0166 0.2052 0.043 Uiso 1 1 calc R U . . .
H10F H 0.0694 0.0107 0.2003 0.043 Uiso 1 1 calc R U . . .
C107 C 0.2395(4) 0.0784(3) -0.02089(15) 0.0470(12) Uani 1 1 d . . . . .
H107 H 0.2856 0.0404 -0.0307 0.056 Uiso 1 1 calc R U . . .
C104 C 0.0714(4) -0.1148(3) 0.13193(19) 0.0545(14) Uani 1 1 d . . . . .
H104 H 0.0457 -0.1530 0.1508 0.065 Uiso 1 1 calc R U . . .
C30 C 0.2270(4) 0.6807(3) 0.02611(18) 0.0563(15) Uani 1 1 d . . . . .
H30A H 0.2695 0.7323 0.0363 0.068 Uiso 1 1 calc R U . . .
H30B H 0.1696 0.7078 0.0092 0.068 Uiso 1 1 calc R U . . .
C109 C 0.2738(5) 0.1759(3) -0.01700(17) 0.0672(18) Uani 1 1 d . . . . .
H10G H 0.3321 0.1779 0.0056 0.081 Uiso 1 1 calc R U . . .
H10H H 0.2319 0.2160 -0.0057 0.081 Uiso 1 1 calc R U . . .
C110 C 0.2851(5) 0.2145(4) -0.0621(2) 0.079(2) Uani 1 1 d . . . . .
H11C H 0.3030 0.2805 -0.0583 0.094 Uiso 1 1 calc R U . . .
H11D H 0.3330 0.1800 -0.0716 0.094 Uiso 1 1 calc R U . . .
C108 C 0.1586(6) 0.0689(9) -0.0564(2) 0.161(5) Uani 1 1 d . . . . .
H10I H 0.1102 0.1050 -0.0484 0.193 Uiso 1 1 calc R U . . .
H10J H 0.1404 0.0029 -0.0593 0.193 Uiso 1 1 calc R U . . .
C121 C 0.3416(3) -0.0962(4) 0.09321(18) 0.0563(14) Uani 1 1 d . . . . .
H12C H 0.2869 -0.1340 0.0902 0.068 Uiso 1 1 calc R U . . .
H12D H 0.3460 -0.0530 0.1190 0.068 Uiso 1 1 calc R U . . .
C118 C 0.3353(3) -0.0424(4) 0.0508(2) 0.0555(14) Uani 1 1 d . . . . .
H118 H 0.3290 -0.0886 0.0256 0.067 Uiso 1 1 calc R U . . .
C120 C 0.5005(4) -0.0598(5) 0.0626(3) 0.091(2) Uani 1 1 d . . . . .
H12E H 0.4923 -0.1058 0.0377 0.109 Uiso 1 1 calc R U . . .
H12F H 0.5566 -0.0255 0.0639 0.109 Uiso 1 1 calc R U . . .
C117 C 0.2029(5) 0.2064(7) -0.0969(3) 0.113(3) Uani 1 1 d . . . . .
H11E H 0.2117 0.2306 -0.1260 0.135 Uiso 1 1 calc R U . . .
H11F H 0.1559 0.2439 -0.0883 0.135 Uiso 1 1 calc R U . . .
C116 C 0.1733(6) 0.1043(9) -0.1027(2) 0.155(5) Uani 1 1 d . . . . .
H11G H 0.2196 0.0665 -0.1118 0.186 Uiso 1 1 calc R U . . .
H11H H 0.1172 0.0989 -0.1267 0.186 Uiso 1 1 calc R U . . .
C301 C 0.1614(3) 0.3161(3) 0.21727(14) 0.0389(11) Uani 1 1 d . . . . .
H30C H 0.1025 0.3434 0.2028 0.047 Uiso 1 1 calc R U . . .
H30D H 0.2007 0.3255 0.1963 0.047 Uiso 1 1 calc R U . . .
C302 C 0.2002(4) 0.3676(4) 0.26073(16) 0.0562(14) Uani 1 1 d . . . . .
H30E H 0.2410 0.4161 0.2545 0.067 Uiso 1 1 calc R U . . .
H30F H 0.1511 0.3993 0.2704 0.067 Uiso 1 1 calc R U . . .
C300 C 0.1498(4) 0.2146(3) 0.22303(15) 0.0561(15) Uani 1 1 d . . . . .
H300 H 0.0921 0.2190 0.2322 0.067 Uiso 1 1 calc R U . . .
C401 C -0.0316(3) 0.2746(3) 0.13163(15) 0.0340(10) Uani 1 1 d . . . . .
H40A H -0.0058 0.3203 0.1556 0.041 Uiso 1 1 calc R U . . .
H40B H -0.0003 0.2815 0.1070 0.041 Uiso 1 1 calc R U . . .
C400 C -0.0158(3) 0.1764(3) 0.1514(2) 0.0499(13) Uani 1 1 d . . . . .
H400 H -0.0317 0.1393 0.1227 0.060 Uiso 1 1 calc R U . . .
C402 C -0.1293(3) 0.2955(4) 0.1131(2) 0.0622(16) Uani 1 1 d . . . . .
H40C H -0.1358 0.3638 0.1113 0.075 Uiso 1 1 calc R U . . .
H40D H -0.1464 0.2718 0.0816 0.075 Uiso 1 1 calc R U . . .
C202 C 0.4256(4) -0.1616(5) 0.1029(3) 0.087(2) Uani 1 1 d . . . . .
H20C H 0.4302 -0.1951 0.1319 0.104 Uiso 1 1 calc R U . . .
H20D H 0.4190 -0.2081 0.0783 0.104 Uiso 1 1 calc R U . . .
C201 C 0.5062(4) -0.1073(6) 0.1057(3) 0.098(3) Uani 1 1 d . . . . .
H20E H 0.5589 -0.1487 0.1126 0.118 Uiso 1 1 calc R U . . .
H20F H 0.5132 -0.0612 0.1305 0.118 Uiso 1 1 calc R U . . .
C119 C 0.4198(4) 0.0097(4) 0.0529(3) 0.079(2) Uani 1 1 d . . . . .
H11I H 0.4287 0.0568 0.0774 0.094 Uiso 1 1 calc R U . . .
H11J H 0.4159 0.0421 0.0238 0.094 Uiso 1 1 calc R U . . .
C304 C 0.2142(18) 0.215(2) 0.3053(10) 0.054(4) Uani 0.429(5) 1 d . . P E 1
H30G H 0.1589 0.2198 0.3161 0.065 Uiso 0.429(5) 1 calc R U P E 1
H30H H 0.2595 0.1819 0.3290 0.065 Uiso 0.429(5) 1 calc R U P E 1
C303 C 0.2481(8) 0.3114(8) 0.2976(3) 0.0431(16) Uani 0.429(5) 1 d . . P E 1
H30I H 0.2526 0.3471 0.3259 0.052 Uiso 0.429(5) 1 calc R U P E 1
H30J H 0.3096 0.3041 0.2938 0.052 Uiso 0.429(5) 1 calc R U P E 1
C305 C 0.1949(9) 0.1576(7) 0.2603(3) 0.0431(17) Uani 0.429(5) 1 d . . P E 1
H30K H 0.2517 0.1348 0.2548 0.052 Uiso 0.429(5) 1 calc R U P E 1
H30L H 0.1574 0.1032 0.2630 0.052 Uiso 0.429(5) 1 calc R U P E 1
C34B C 0.1838(13) 0.2389(14) 0.3070(7) 0.054(4) Uani 0.571(5) 1 d . . P E 2
H34A H 0.1612 0.2207 0.3336 0.065 Uiso 0.571(5) 1 calc R U P E 2
H34B H 0.2469 0.2192 0.3129 0.065 Uiso 0.571(5) 1 calc R U P E 2
C33B C 0.1787(6) 0.3414(6) 0.3019(3) 0.0431(16) Uani 0.571(5) 1 d . . P E 2
H33A H 0.1177 0.3629 0.3017 0.052 Uiso 0.571(5) 1 calc R U P E 2
H33B H 0.2210 0.3710 0.3280 0.052 Uiso 0.571(5) 1 calc R U P E 2
C35B C 0.1297(6) 0.1888(6) 0.2649(2) 0.0431(17) Uani 0.571(5) 1 d . . P E 2
H35A H 0.1397 0.1212 0.2693 0.052 Uiso 0.571(5) 1 calc R U P E 2
H35B H 0.0656 0.2007 0.2624 0.052 Uiso 0.571(5) 1 calc R U P E 2
C45 C -0.0797(5) 0.1413(6) 0.1736(3) 0.049(2) Uani 0.595(8) 1 d . . P F 3
H45A H -0.0695 0.1701 0.2041 0.059 Uiso 0.595(8) 1 calc R U P F 3
H45B H -0.0709 0.0736 0.1779 0.059 Uiso 0.595(8) 1 calc R U P F 3
C43 C -0.1891(6) 0.2635(6) 0.1345(4) 0.057(3) Uani 0.595(8) 1 d . . P F 3
H43A H -0.2497 0.2718 0.1145 0.069 Uiso 0.595(8) 1 calc R U P F 3
H43B H -0.1854 0.3007 0.1623 0.069 Uiso 0.595(8) 1 calc R U P F 3
C44 C -0.1753(6) 0.1596(6) 0.1477(4) 0.051(3) Uani 0.595(8) 1 d . . P F 3
H44A H -0.2163 0.1419 0.1668 0.061 Uiso 0.595(8) 1 calc R U P F 3
H44B H -0.1898 0.1210 0.1199 0.061 Uiso 0.595(8) 1 calc R U P F 3
C45B C -0.0682(6) 0.1043(7) 0.1318(4) 0.032(3) Uani 0.405(8) 1 d . . P F 4
H45C H -0.0581 0.0513 0.1532 0.039 Uiso 0.405(8) 1 calc R U P F 4
H45D H -0.0495 0.0848 0.1042 0.039 Uiso 0.405(8) 1 calc R U P F 4
C43B C -0.1845(7) 0.2188(8) 0.0940(5) 0.048(4) Uani 0.405(8) 1 d . . P F 4
H43C H -0.1782 0.2093 0.0626 0.058 Uiso 0.405(8) 1 calc R U P F 4
H43D H -0.2474 0.2364 0.0918 0.058 Uiso 0.405(8) 1 calc R U P F 4
C44B C -0.1675(9) 0.1266(11) 0.1186(6) 0.060(4) Uani 0.405(8) 1 d . . P F 4
H44C H -0.1998 0.0769 0.0987 0.071 Uiso 0.405(8) 1 calc R U P F 4
H44D H -0.1906 0.1290 0.1463 0.071 Uiso 0.405(8) 1 calc R U P F 4

loop_
_atom_site_aniso_label
_atom_site_aniso_U_11
_atom_site_aniso_U_22
_atom_site_aniso_U_33
_atom_site_aniso_U_23
_atom_site_aniso_U_13
_atom_site_aniso_U_12
Sc1 0.0185(4) 0.0190(3) 0.0185(4) -0.0014(3) -0.0007(3) -0.0019(3)
Sc2 0.0214(4) 0.0276(4) 0.0200(4) -0.0015(3) -0.0025(3) -0.0067(3)
Cl3 0.0232(5) 0.0243(4) 0.0246(5) 0.0022(4) -0.0055(4) -0.0058(4)
Cl4 0.0231(5) 0.0243(5) 0.0344(5) 0.0036(4) -0.0067(4) -0.0017(4)
P1 0.0259(5) 0.0215(5) 0.0202(5) -0.0001(4) -0.0001(4) -0.0023(4)
P2 0.0225(5) 0.0238(5) 0.0312(6) 0.0049(4) -0.0062(4) -0.0038(4)
Cl1 0.0395(6) 0.0294(5) 0.0273(5) -0.0085(4) 0.0076(4) -0.0026(4)
P3 0.0281(6) 0.0305(5) 0.0222(5) 0.0042(4) 0.0004(4) 0.0095(4)
P4 0.0234(5) 0.0400(6) 0.0243(5) -0.0022(5) 0.0015(4) -0.0087(5)
Cl2 0.0320(6) 0.0481(6) 0.0288(5) 0.0053(5) -0.0122(4) -0.0086(5)
N2 0.0183(16) 0.0281(17) 0.0274(17) 0.0009(14) 0.0017(14) 0.0002(13)
C24 0.032(2) 0.036(2) 0.042(3) 0.017(2) -0.008(2) -0.0084(19)
C1 0.034(2) 0.032(2) 0.022(2) -0.0044(17) 0.0038(17) -0.0092(18)
N1 0.0225(16) 0.0203(15) 0.0296(18) -0.0041(13) 0.0020(14) -0.0014(13)
C7 0.031(2) 0.026(2) 0.030(2) 0.0022(17) 0.0009(18) -0.0054(17)
C6 0.024(2) 0.026(2) 0.052(3) 0.0030(19) 0.001(2) 0.0017(17)
C18 0.031(2) 0.039(2) 0.041(3) 0.016(2) -0.013(2) -0.0117(19)
C2 0.025(2) 0.0253(19) 0.028(2) -0.0068(16) 0.0046(17) -0.0110(16)
C4 0.023(2) 0.032(2) 0.056(3) -0.009(2) 0.014(2) -0.0007(17)
C3 0.029(2) 0.037(2) 0.043(3) -0.013(2) 0.015(2) -0.0082(19)
C5 0.021(2) 0.0205(19) 0.046(3) -0.0049(18) 0.0035(19) -0.0011(15)
C8 0.030(2) 0.036(2) 0.052(3) -0.007(2) 0.010(2) -0.0076(19)
C25 0.067(3) 0.030(2) 0.027(2) 0.0014(18) 0.006(2) 0.005(2)
C13 0.025(2) 0.028(2) 0.029(2) 0.0036(17) -0.0014(17) 0.0013(16)
C26 0.078(4) 0.044(3) 0.039(3) 0.007(2) 0.014(3) -0.004(3)
C14 0.044(3) 0.055(3) 0.039(3) 0.022(2) 0.003(2) 0.010(2)
C23 0.066(3) 0.051(3) 0.037(3) 0.004(2) -0.016(2) -0.030(3)
C15 0.049(3) 0.056(3) 0.044(3) 0.020(2) -0.003(2) 0.007(2)
C27 0.058(3) 0.037(3) 0.058(3) 0.010(2) 0.013(3) -0.011(2)
C17 0.062(3) 0.053(3) 0.033(3) 0.001(2) 0.003(2) 0.032(3)
C12 0.036(3) 0.074(4) 0.080(4) -0.047(3) 0.014(3) -0.016(3)
C28 0.054(3) 0.044(3) 0.087(4) 0.037(3) 0.025(3) 0.009(2)
C10 0.039(3) 0.063(3) 0.053(3) -0.008(3) 0.002(2) -0.019(2)
C29 0.049(3) 0.035(2) 0.074(4) 0.021(2) 0.027(3) 0.014(2)
C21 0.091(5) 0.112(6) 0.075(5) 0.055(5) -0.052(4) -0.079(5)
C9 0.031(2) 0.044(3) 0.057(3) -0.003(2) 0.007(2) -0.011(2)
C11 0.050(3) 0.079(4) 0.121(6) -0.067(4) 0.010(4) -0.022(3)
C22 0.103(5) 0.061(4) 0.046(3) 0.014(3) -0.025(3) -0.048(4)
C20 0.041(3) 0.098(5) 0.121(6) 0.054(5) -0.024(4) -0.035(4)
C16 0.062(3) 0.066(4) 0.047(3) 0.002(3) 0.005(3) 0.037(3)
C19 0.033(3) 0.066(4) 0.100(5) 0.033(3) -0.014(3) -0.015(3)
C102 0.022(2) 0.026(2) 0.038(2) -0.0049(18) 0.0043(18) -0.0029(16)
C105 0.036(2) 0.026(2) 0.040(2) 0.0092(18) 0.015(2) 0.0093(18)
C101 0.024(2) 0.036(2) 0.034(2) -0.0082(18) 0.0035(18) -0.0083(17)
C103 0.051(3) 0.027(2) 0.063(3) -0.007(2) 0.029(3) -0.007(2)
C106 0.038(2) 0.035(2) 0.035(2) 0.0155(19) 0.010(2) 0.0181(19)
C107 0.064(3) 0.048(3) 0.028(2) -0.005(2) 0.011(2) -0.015(2)
C104 0.080(4) 0.027(2) 0.071(4) 0.009(2) 0.045(3) 0.001(2)
C30 0.056(3) 0.036(3) 0.059(3) 0.005(2) -0.019(3) 0.012(2)
C109 0.136(6) 0.034(3) 0.039(3) -0.005(2) 0.034(3) -0.019(3)
C110 0.142(7) 0.041(3) 0.061(4) -0.004(3) 0.041(4) -0.019(4)
C108 0.113(7) 0.296(14) 0.052(4) 0.062(6) -0.020(4) -0.108(8)
C121 0.038(3) 0.077(4) 0.051(3) 0.004(3) 0.006(2) 0.006(3)
C118 0.030(3) 0.067(3) 0.068(4) 0.007(3) 0.009(2) 0.001(2)
C120 0.034(3) 0.090(5) 0.150(8) -0.014(5) 0.026(4) 0.008(3)
C117 0.071(5) 0.175(9) 0.090(6) 0.090(6) 0.013(4) 0.034(5)
C116 0.109(6) 0.305(14) 0.033(4) 0.052(6) -0.018(4) -0.116(8)
C301 0.035(2) 0.053(3) 0.025(2) -0.002(2) 0.0000(19) -0.016(2)
C302 0.073(4) 0.057(3) 0.035(3) -0.011(2) 0.005(3) 0.000(3)
C300 0.102(4) 0.040(3) 0.021(2) -0.002(2) 0.004(3) 0.020(3)
C401 0.031(2) 0.025(2) 0.037(2) -0.0020(18) -0.0102(19) 0.0061(17)
C400 0.025(2) 0.046(3) 0.078(4) 0.026(3) 0.011(2) 0.015(2)
C402 0.042(3) 0.037(3) 0.091(4) 0.012(3) -0.015(3) 0.013(2)
C202 0.063(4) 0.087(5) 0.095(5) 0.003(4) -0.012(4) 0.018(4)
C201 0.046(4) 0.117(6) 0.117(7) -0.034(6) -0.010(4) 0.014(4)
C119 0.048(3) 0.059(4) 0.126(6) -0.027(4) 0.016(4) -0.016(3)
C304 0.071(13) 0.064(11) 0.020(3) 0.003(6) -0.001(7) -0.004(7)
C303 0.042(4) 0.056(4) 0.027(3) -0.012(3) 0.001(3) -0.012(3)
C305 0.065(5) 0.036(4) 0.026(3) 0.002(3) 0.005(4) -0.001(3)
C34B 0.071(13) 0.064(11) 0.020(3) 0.003(6) -0.001(7) -0.004(7)
C33B 0.042(4) 0.056(4) 0.027(3) -0.012(3) 0.001(3) -0.012(3)
C35B 0.065(5) 0.036(4) 0.026(3) 0.002(3) 0.005(4) -0.001(3)
C45 0.040(5) 0.045(5) 0.057(6) 0.006(4) 0.005(4) 0.010(4)
C43 0.034(5) 0.036(5) 0.089(8) -0.004(5) -0.010(5) 0.011(4)
C44 0.021(4) 0.034(5) 0.093(8) 0.006(5) 0.004(5) 0.001(3)
C45B 0.015(5) 0.027(5) 0.056(7) 0.018(5) 0.010(5) -0.006(4)
C43B 0.029(6) 0.046(7) 0.067(9) 0.033(7) 0.006(6) 0.012(5)
C44B 0.039(8) 0.049(9) 0.088(12) 0.032(8) 0.011(8) 0.017(6)

loop_
_atom_type_symbol
_atom_type_description
_atom_type_scat_dispersion_real
_atom_type_scat_dispersion_imag
_atom_type_scat_source
C C 0.0033 0.0016 'International Tables Vol C Tables 4.2.6.8 and 6.1.1.4'
H H 0.0000 0.0000 'International Tables Vol C Tables 4.2.6.8 and 6.1.1.4'
N N 0.0061 0.0033 'International Tables Vol C Tables 4.2.6.8 and 6.1.1.4'
P P 0.1023 0.0942 'International Tables Vol C Tables 4.2.6.8 and 6.1.1.4'
Cl Cl 0.1484 0.1585 'International Tables Vol C Tables 4.2.6.8 and 6.1.1.4'
Sc Sc 0.2519 0.3716 'International Tables Vol C Tables 4.2.6.8 and 6.1.1.4'

loop_
_geom_angle_atom_site_label_1
_geom_angle_atom_site_label_2
_geom_angle_atom_site_label_3
_geom_angle
N1 Sc1 Cl1 141.20(9)
N1 Sc1 Cl4 108.02(9)
Cl1 Sc1 Cl4 101.09(4)
N1 Sc1 Cl3 96.72(9)
Cl1 Sc1 Cl3 113.79(4)
Cl4 Sc1 Cl3 79.11(3)
N1 Sc1 P1 70.46(9)
Cl1 Sc1 P1 91.01(4)
Cl4 Sc1 P1 79.13(3)
Cl3 Sc1 P1 149.65(4)
N1 Sc1 P2 72.02(9)
Cl1 Sc1 P2 89.80(4)
Cl4 Sc1 P2 158.63(4)
Cl3 Sc1 P2 79.67(3)
P1 Sc1 P2 119.40(4)
N2 Sc2 Cl2 95.70(9)
N2 Sc2 Cl4 175.47(9)
Cl2 Sc2 Cl4 88.63(4)
N2 Sc2 Cl3 97.57(9)
Cl2 Sc2 Cl3 166.72(5)
Cl4 Sc2 Cl3 78.12(3)
N2 Sc2 P4 73.54(9)
Cl2 Sc2 P4 87.77(4)
Cl4 Sc2 P4 108.06(4)
Cl3 Sc2 P4 95.40(4)
N2 Sc2 P3 74.09(9)
Cl2 Sc2 P3 99.07(4)
Cl4 Sc2 P3 103.94(4)
Cl3 Sc2 P3 85.19(4)
P4 Sc2 P3 147.41(4)
Sc1 Cl3 Sc2 100.22(4)
Sc1 Cl4 Sc2 102.17(4)
C1 P1 C13 103.38(18)
C1 P1 C7 104.89(19)
C13 P1 C7 106.19(18)
C1 P1 Sc1 94.98(13)
C13 P1 Sc1 121.39(14)
C7 P1 Sc1 121.98(13)
C6 P2 C24 107.4(2)
C6 P2 C18 105.9(2)
C24 P2 C18 104.14(19)
C6 P2 Sc1 96.06(13)
C24 P2 Sc1 126.74(15)
C18 P2 Sc1 114.40(13)
C106 P3 C300 105.0(2)
C106 P3 C400 106.3(2)
C300 P3 C400 107.6(3)
C106 P3 Sc2 97.08(14)
C300 P3 Sc2 126.2(2)
C400 P3 Sc2 112.14(19)
C101 P4 C107 108.4(2)
C101 P4 C118 103.0(2)
C107 P4 C118 102.7(3)
C101 P4 Sc2 95.01(14)
C107 P4 Sc2 121.48(17)
C118 P4 Sc2 123.61(19)
C105 N2 C102 105.9(3)
C105 N2 Sc2 127.9(3)
C102 N2 Sc2 125.4(3)
C25 C24 C29 110.7(4)
C25 C24 P2 110.7(3)
C29 C24 P2 115.2(4)
C25 C24 H24 106.6
C29 C24 H24 106.6
P2 C24 H24 106.6
C2 C1 P1 107.4(3)
C2 C1 H1A 110.2
P1 C1 H1A 110.2
C2 C1 H1B 110.2
P1 C1 H1B 110.2
H1A C1 H1B 108.5
C2 N1 C5 105.7(3)
C2 N1 Sc1 126.9(2)
C5 N1 Sc1 127.3(3)
C8 C7 C12 109.1(4)
C8 C7 P1 114.4(3)
C12 C7 P1 110.7(3)
C8 C7 H7 107.5
C12 C7 H7 107.5
P1 C7 H7 107.5
C5 C6 P2 109.1(3)
C5 C6 H6A 109.9
P2 C6 H6A 109.9
C5 C6 H6B 109.9
P2 C6 H6B 109.9
H6A C6 H6B 108.3
C19 C18 C23 111.4(4)
C19 C18 P2 115.1(3)
C23 C18 P2 109.3(3)
C19 C18 H18 106.8
C23 C18 H18 106.8
P2 C18 H18 106.8
C3 C2 N1 110.2(4)
C3 C2 C1 130.5(4)
N1 C2 C1 119.1(3)
C5 C4 C3 107.5(4)
C5 C4 H4 126.2
C3 C4 H4 126.2
C2 C3 C4 107.2(4)
C2 C3 H3 126.4
C4 C3 H3 126.4
C4 C5 N1 109.4(4)
C4 C5 C6 131.0(4)
N1 C5 C6 119.5(4)
C7 C8 C9 110.8(4)
C7 C8 H8A 109.5
C9 C8 H8A 109.5
C7 C8 H8B 109.5
C9 C8 H8B 109.5
H8A C8 H8B 108.1
C24 C25 C26 111.4(4)
C24 C25 H25A 109.3
C26 C25 H25A 109.3
C24 C25 H25B 109.3
C26 C25 H25B 109.3
H25A C25 H25B 108.0
C17 C13 C14 111.5(4)
C17 C13 P1 113.4(3)
C14 C13 P1 115.2(3)
C17 C13 H13 105.2
C14 C13 H13 105.2
P1 C13 H13 105.2
C27 C26 C25 111.8(4)
C27 C26 H26A 109.2
C25 C26 H26A 109.2
C27 C26 H26B 109.2
C25 C26 H26B 109.2
H26A C26 H26B 107.9
C13 C14 C15 110.8(4)
C13 C14 H14A 109.5
C15 C14 H14A 109.5
C13 C14 H14B 109.5
C15 C14 H14B 109.5
H14A C14 H14B 108.1
C22 C23 C18 111.7(5)
C22 C23 H23A 109.3
C18 C23 H23A 109.3
C22 C23 H23B 109.3
C18 C23 H23B 109.3
H23A C23 H23B 107.9
C14 C15 C30 111.4(4)
C14 C15 H15A 109.4
C30 C15 H15A 109.4
C14 C15 H15B 109.4
C30 C15 H15B 109.4
H15A C15 H15B 108.0
C26 C27 C28 111.0(4)
C26 C27 H27A 109.4
C28 C27 H27A 109.4
C26 C27 H27B 109.4
C28 C27 H27B 109.4
H27A C27 H27B 108.0
C13 C17 C16 110.6(4)
C13 C17 H17A 109.5
C16 C17 H17A 109.5
C13 C17 H17B 109.5
C16 C17 H17B 109.5
H17A C17 H17B 108.1
C7 C12 C11 110.6(5)
C7 C12 H12A 109.5
C11 C12 H12A 109.5
C7 C12 H12B 109.5
C11 C12 H12B 109.5
H12A C12 H12B 108.1
C29 C28 C27 112.3(4)
C29 C28 H28A 109.1
C27 C28 H28A 109.1
C29 C28 H28B 109.1
C27 C28 H28B 109.1
H28A C28 H28B 107.9
C11 C10 C9 112.4(4)
C11 C10 H10A 109.1
C9 C10 H10A 109.1
C11 C10 H10B 109.1
C9 C10 H10B 109.1
H10A C10 H10B 107.8
C24 C29 C28 110.9(5)
C24 C29 H29A 109.5
C28 C29 H29A 109.5
C24 C29 H29B 109.5
C28 C29 H29B 109.5
H29A C29 H29B 108.0
C20 C21 C22 111.3(5)
C20 C21 H21A 109.4
C22 C21 H21A 109.4
C20 C21 H21B 109.4
C22 C21 H21B 109.4
H21A C21 H21B 108.0
C10 C9 C8 111.6(4)
C10 C9 H9A 109.3
C8 C9 H9A 109.3
C10 C9 H9B 109.3
C8 C9 H9B 109.3
H9A C9 H9B 108.0
C10 C11 C12 112.2(5)
C10 C11 H11A 109.2
C12 C11 H11A 109.2
C10 C11 H11B 109.2
C12 C11 H11B 109.2
H11A C11 H11B 107.9
C21 C22 C23 111.0(5)
C21 C22 H22A 109.4
C23 C22 H22A 109.4
C21 C22 H22B 109.4
C23 C22 H22B 109.4
H22A C22 H22B 108.0
C21 C20 C19 112.2(6)
C21 C20 H20A 109.2
C19 C20 H20A 109.2
C21 C20 H20B 109.2
C19 C20 H20B 109.2
H20A C20 H20B 107.9
C30 C16 C17 112.0(5)
C30 C16 H16A 109.2
C17 C16 H16A 109.2
C30 C16 H16B 109.2
C17 C16 H16B 109.2
H16A C16 H16B 107.9
C18 C19 C20 110.3(5)
C18 C19 H19A 109.6
C20 C19 H19A 109.6
C18 C19 H19B 109.6
C20 C19 H19B 109.6
H19A C19 H19B 108.1
C103 C102 N2 110.0(4)
C103 C102 C101 129.8(4)
N2 C102 C101 120.2(3)
C104 C105 N2 109.6(4)
C104 C105 C106 130.3(4)
N2 C105 C106 120.0(4)
C102 C101 P4 109.5(3)
C102 C101 H10C 109.8
P4 C101 H10C 109.8
C102 C101 H10D 109.8
P4 C101 H10D 109.8
H10C C101 H10D 108.2
C102 C103 C104 106.9(4)
C102 C103 H103 126.5
C104 C103 H103 126.5
C105 C106 P3 109.0(3)
C105 C106 H10E 109.9
P3 C106 H10E 109.9
C105 C106 H10F 109.9
P3 C106 H10F 109.9
H10E C106 H10F 108.3
C108 C107 C109 112.0(6)
C108 C107 P4 116.3(4)
C109 C107 P4 110.0(3)
C108 C107 H107 105.9
C109 C107 H107 105.9
P4 C107 H107 105.9
C105 C104 C103 107.6(4)
C105 C104 H104 126.2
C103 C104 H104 126.2
C16 C30 C15 112.1(4)
C16 C30 H30A 109.2
C15 C30 H30A 109.2
C16 C30 H30B 109.2
C15 C30 H30B 109.2
H30A C30 H30B 107.9
C107 C109 C110 112.8(4)
C107 C109 H10G 109.0
C110 C109 H10G 109.0
C107 C109 H10H 109.0
C110 C109 H10H 109.0
H10G C109 H10H 107.8
C117 C110 C109 110.6(6)
C117 C110 H11C 109.5
C109 C110 H11C 109.5
C117 C110 H11D 109.5
C109 C110 H11D 109.5
H11C C110 H11D 108.1
C107 C108 C116 110.6(6)
C107 C108 H10I 109.5
C116 C108 H10I 109.5
C107 C108 H10J 109.5
C116 C108 H10J 109.5
H10I C108 H10J 108.1
C118 C121 C202 110.5(5)
C118 C121 H12C 109.5
C202 C121 H12C 109.5
C118 C121 H12D 109.5
C202 C121 H12D 109.5
H12C C121 H12D 108.1
C121 C118 C119 110.7(5)
C121 C118 P4 113.3(4)
C119 C118 P4 112.0(4)
C121 C118 H118 106.8
C119 C118 H118 106.8
P4 C118 H118 106.8
C201 C120 C119 109.7(6)
C201 C120 H12E 109.7
C119 C120 H12E 109.7
C201 C120 H12F 109.7
C119 C120 H12F 109.7
H12E C120 H12F 108.2
C110 C117 C116 110.2(6)
C110 C117 H11E 109.6
C116 C117 H11E 109.6
C110 C117 H11F 109.6
C116 C117 H11F 109.6
H11E C117 H11F 108.1
C117 C116 C108 108.2(8)
C117 C116 H11G 110.1
C108 C116 H11G 110.1
C117 C116 H11H 110.1
C108 C116 H11H 110.1
H11G C116 H11H 108.4
C300 C301 C302 114.5(4)
C300 C301 H30C 108.6
C302 C301 H30C 108.6
C300 C301 H30D 108.6
C302 C301 H30D 108.6
H30C C301 H30D 107.6
C33B C302 C301 120.7(5)
C303 C302 C301 115.2(6)
C303 C302 H30E 108.5
C301 C302 H30E 108.5
C303 C302 H30F 108.5
C301 C302 H30F 108.5
H30E C302 H30F 107.5
C35B C300 C301 114.7(5)
C305 C300 C301 127.3(6)
C35B C300 P3 123.0(5)
C305 C300 P3 115.2(5)
C301 C300 P3 113.9(3)
C305 C300 H300 96.4
C301 C300 H300 96.4
P3 C300 H300 96.4
C402 C401 C400 112.3(4)
C402 C401 H40A 109.1
C400 C401 H40A 109.1
C402 C401 H40B 109.1
C400 C401 H40B 109.1
H40A C401 H40B 107.9
C45B C400 C401 120.8(6)
C45 C400 C401 116.9(5)
C45B C400 P3 115.8(5)
C45 C400 P3 124.4(4)
C401 C400 P3 110.0(3)
C45 C400 H400 99.8
C401 C400 H400 99.8
P3 C400 H400 99.8
C43 C402 C401 120.0(6)
C43B C402 C401 116.2(6)
C43 C402 H40C 107.3
C401 C402 H40C 107.3
C43 C402 H40D 107.3
C401 C402 H40D 107.3
H40C C402 H40D 106.9
C201 C202 C121 110.2(6)
C201 C202 H20C 109.6
C121 C202 H20C 109.6
C201 C202 H20D 109.6
C121 C202 H20D 109.6
H20C C202 H20D 108.1
C202 C201 C120 109.7(6)
C202 C201 H20E 109.7
C120 C201 H20E 109.7
C202 C201 H20F 109.7
C120 C201 H20F 109.7
H20E C201 H20F 108.2
C118 C119 C120 109.5(5)
C118 C119 H11I 109.8
C120 C119 H11I 109.8
C118 C119 H11J 109.8
C120 C119 H11J 109.8
H11I C119 H11J 108.2
C303 C304 C305 110(2)
C303 C304 H30G 109.6
C305 C304 H30G 109.6
C303 C304 H30H 109.6
C305 C304 H30H 109.6
H30G C304 H30H 108.1
C302 C303 C304 120.3(13)
C302 C303 H30I 107.2
C304 C303 H30I 107.2
C302 C303 H30J 107.2
C304 C303 H30J 107.2
H30I C303 H30J 106.9
C300 C305 C304 110.1(12)
C300 C305 H30K 109.6
C304 C305 H30K 109.6
C300 C305 H30L 109.6
C304 C305 H30L 109.6
H30K C305 H30L 108.2
C33B C34B C35B 112.2(12)
C33B C34B H34A 109.2
C35B C34B H34A 109.2
C33B C34B H34B 109.2
C35B C34B H34B 109.2
H34A C34B H34B 107.9
C302 C33B C34B 109.8(10)
C302 C33B H33A 109.7
C34B C33B H33A 109.7
C302 C33B H33B 109.7
C34B C33B H33B 109.7
H33A C33B H33B 108.2
C300 C35B C34B 115.4(11)
C300 C35B H35A 108.4
C34B C35B H35A 108.4
C300 C35B H35B 108.4
C34B C35B H35B 108.4
H35A C35B H35B 107.5
C400 C45 C44 113.3(7)
C400 C45 H45A 108.9
C44 C45 H45A 108.9
C400 C45 H45B 108.9
C44 C45 H45B 108.9
H45A C45 H45B 107.7
C402 C43 C44 113.1(7)
C402 C43 H43A 109.0
C44 C43 H43A 109.0
C402 C43 H43B 109.0
C44 C43 H43B 109.0
H43A C43 H43B 107.8
C45 C44 C43 110.9(7)
C45 C44 H44A 109.5
C43 C44 H44A 109.5
C45 C44 H44B 109.5
C43 C44 H44B 109.5
H44A C44 H44B 108.0
C400 C45B C44B 114.1(10)
C400 C45B H45C 108.7
C44B C45B H45C 108.7
C400 C45B H45D 108.7
C44B C45B H45D 108.7
H45C C45B H45D 107.6
C402 C43B C44B 117.6(11)
C402 C43B H43C 107.9
C44B C43B H43C 107.9
C402 C43B H43D 107.9
C44B C43B H43D 107.9
H43C C43B H43D 107.2
C43B C44B C45B 110.9(11)
C43B C44B H44C 109.5
C45B C44B H44C 109.5
C43B C44B H44D 109.5
C45B C44B H44D 109.5
H44C C44B H44D 108.1

loop_
_geom_bond_atom_site_label_1
_geom_bond_atom_site_label_2
_geom_bond_distance
Sc1 N1 2.150(3)
Sc1 Cl1 2.3661(11)
Sc1 Cl4 2.5222(11)
Sc1 Cl3 2.5695(11)
Sc1 P1 2.7531(12)
Sc1 P2 2.7540(12)
Sc2 N2 2.133(3)
Sc2 Cl2 2.3632(12)
Sc2 Cl4 2.5606(11)
Sc2 Cl3 2.5851(11)
Sc2 P4 2.7228(13)
Sc2 P3 2.7288(13)
P1 C1 1.838(4)
P1 C13 1.843(4)
P1 C7 1.859(4)
P2 C6 1.833(4)
P2 C24 1.855(4)
P2 C18 1.867(4)
P3 C106 1.840(4)
P3 C300 1.843(5)
P3 C400 1.843(4)
P4 C101 1.835(4)
P4 C107 1.852(5)
P4 C118 1.857(5)
N2 C105 1.380(5)
N2 C102 1.394(5)
C24 C25 1.512(7)
C24 C29 1.522(6)
C24 H24 1.0000
C1 C2 1.491(6)
C1 H1A 0.9900
C1 H1B 0.9900
N1 C2 1.390(5)
N1 C5 1.403(5)
C7 C8 1.524(6)
C7 C12 1.529(6)
C7 H7 1.0000
C6 C5 1.488(6)
C6 H6A 0.9900
C6 H6B 0.9900
C18 C19 1.531(7)
C18 C23 1.538(7)
C18 H18 1.0000
C2 C3 1.366(6)
C4 C5 1.370(6)
C4 C3 1.410(6)
C4 H4 0.9500
C3 H3 0.9500
C8 C9 1.534(6)
C8 H8A 0.9900
C8 H8B 0.9900
C25 C26 1.534(6)
C25 H25A 0.9900
C25 H25B 0.9900
C13 C17 1.517(6)
C13 C14 1.519(6)
C13 H13 1.0000
C26 C27 1.496(7)
C26 H26A 0.9900
C26 H26B 0.9900
C14 C15 1.520(6)
C14 H14A 0.9900
C14 H14B 0.9900
C23 C22 1.532(7)
C23 H23A 0.9900
C23 H23B 0.9900
C15 C30 1.523(8)
C15 H15A 0.9900
C15 H15B 0.9900
C27 C28 1.530(7)
C27 H27A 0.9900
C27 H27B 0.9900
C17 C16 1.538(6)
C17 H17A 0.9900
C17 H17B 0.9900
C12 C11 1.541(7)
C12 H12A 0.9900
C12 H12B 0.9900
C28 C29 1.524(7)
C28 H28A 0.9900
C28 H28B 0.9900
C10 C11 1.490(8)
C10 C9 1.496(7)
C10 H10A 0.9900
C10 H10B 0.9900
C29 H29A 0.9900
C29 H29B 0.9900
C21 C20 1.494(12)
C21 C22 1.515(10)
C21 H21A 0.9900
C21 H21B 0.9900
C9 H9A 0.9900
C9 H9B 0.9900
C11 H11A 0.9900
C11 H11B 0.9900
C22 H22A 0.9900
C22 H22B 0.9900
C20 C19 1.538(8)
C20 H20A 0.9900
C20 H20B 0.9900
C16 C30 1.512(8)
C16 H16A 0.9900
C16 H16B 0.9900
C19 H19A 0.9900
C19 H19B 0.9900
C102 C103 1.357(6)
C102 C101 1.496(6)
C105 C104 1.366(6)
C105 C106 1.494(6)
C101 H10C 0.9900
C101 H10D 0.9900
C103 C104 1.405(7)
C103 H103 0.9500
C106 H10E 0.9900
C106 H10F 0.9900
C107 C108 1.444(8)
C107 C109 1.496(7)
C107 H107 1.0000
C104 H104 0.9500
C30 H30A 0.9900
C30 H30B 0.9900
C109 C110 1.527(7)
C109 H10G 0.9900
C109 H10H 0.9900
C110 C117 1.443(10)
C110 H11C 0.9900
C110 H11D 0.9900
C108 C116 1.563(9)
C108 H10I 0.9900
C108 H10J 0.9900
C121 C118 1.485(7)
C121 C202 1.573(8)
C121 H12C 0.9900
C121 H12D 0.9900
C118 C119 1.493(7)
C118 H118 1.0000
C120 C201 1.460(11)
C120 C119 1.570(8)
C120 H12E 0.9900
C120 H12F 0.9900
C117 C116 1.539(13)
C117 H11E 0.9900
C117 H11F 0.9900
C116 H11G 0.9900
C116 H11H 0.9900
C301 C300 1.489(7)
C301 C302 1.505(6)
C301 H30C 0.9900
C301 H30D 0.9900
C302 C33B 1.421(10)
C302 C303 1.433(12)
C302 H30E 0.9900
C302 H30F 0.9900
C300 C35B 1.429(9)
C300 C305 1.433(11)
C300 H300 1.0000
C401 C402 1.507(6)
C401 C400 1.534(6)
C401 H40A 0.9900
C401 H40B 0.9900
C400 C45B 1.361(11)
C400 C45 1.418(10)
C400 H400 1.0000
C402 C43 1.334(11)
C402 C43B 1.430(14)
C402 H40C 0.9900
C402 H40D 0.9900
C202 C201 1.456(10)
C202 H20C 0.9900
C202 H20D 0.9900
C201 H20E 0.9900
C201 H20F 0.9900
C119 H11I 0.9900
C119 H11J 0.9900
C304 C303 1.53(4)
C304 C305 1.56(3)
C304 H30G 0.9900
C304 H30H 0.9900
C303 H30I 0.9900
C303 H30J 0.9900
C305 H30K 0.9900
C305 H30L 0.9900
C34B C33B 1.49(2)
C34B C35B 1.53(2)
C34B H34A 0.9900
C34B H34B 0.9900
C33B H33A 0.9900
C33B H33B 0.9900
C35B H35A 0.9900
C35B H35B 0.9900
C45 C44 1.517(11)
C45 H45A 0.9900
C45 H45B 0.9900
C43 C44 1.551(11)
C43 H43A 0.9900
C43 H43B 0.9900
C44 H44A 0.9900
C44 H44B 0.9900
C45B C44B 1.523(16)
C45B H45C 0.9900
C45B H45D 0.9900
C43B C44B 1.515(16)
C43B H43C 0.9900
C43B H43D 0.9900
C44B H44C 0.9900
C44B H44D 0.9900
